data_7051190
loop_
_publ_author_name
'Thomas Devic'
'Josep N. Bertran'
'Beno\^it Domercq'
'Enric Canadell'
'Narcis Avarvari'
'Pascale Auban-Senzier'
'Marc Fourmigu\'e'

_publ_section_title
;
 Cation radical salts of cyano(ethylenedithio)tetrathiafulvalene with
 halogenated anions: annihilation of the CN&#x00B7;&#x00B7;&#x00B7;Hal
 interaction and stabilisation of conducting, antiferromagnetic square
 or chain-type salts
;
_journal_issue 11
_journal_name_full 'New J. Chem.'
_journal_page_first 1418
_journal_page_last 1424
_journal_paper_doi 10.1039/b104640n
_journal_volume 25
_journal_year 2001
_chemical_formula_moiety '2(C9H5NS6), Mo6Cl8Br6, 4(C2H3N1)'
_chemical_formula_sum 'C13 H11 Br3 Cl4 Mo3 N3 S6'
_chemical_formula_weight 1070.96
_chemical_name_common '(EDT-TTF-CN)2, Mo6Cl8Br6, (CH3CN)4'
_chemical_name_systematic
; 
Bis (3-cyano -3',4'-ethylenedithiotetrathiafulvalene), 
hexabromo-octa-mu3-chlorohexamolybdate (II), acetonitrile solvate    
;
_space_group_IT_number 2
_symmetry_cell_setting triclinic
_symmetry_space_group_name_Hall '-P 1'
_symmetry_space_group_name_H-M 'P -1'
_atom_sites_solution_hydrogens geom
_atom_sites_solution_primary direct
_atom_sites_solution_secondary difmap
_audit_creation_method SHELXL-97
_cell_angle_alpha 101.938(10)
_cell_angle_beta 104.094(10)
_cell_angle_gamma 93.366(10)
_cell_formula_units_Z 2
_cell_length_a 9.9799(10)
_cell_length_b 11.3713(10)
_cell_length_c 13.3427(10)
_cell_measurement_reflns_used 25
_cell_measurement_temperature 293(2)
_cell_measurement_theta_max 11.589
_cell_measurement_theta_min 4.773
_cell_volume 1427.3(2)
_computing_cell_refinement 'CAD4 EXPRESS'
_computing_data_collection 'CAD4 EXPRESS'
_computing_data_reduction 'XCAD4 [Harms, 1993)'
_computing_structure_refinement 'SHELXL-97 (Sheldrick, 1997)'
_computing_structure_solution 'SHELXS-97 (Sheldrick, 1990)'
_diffrn_ambient_temperature 293(2)
_diffrn_measured_fraction_theta_full 0.991
_diffrn_measured_fraction_theta_max 0.991
_diffrn_measurement_device_type 'Enraf Nonius CAD4'
_diffrn_measurement_method w--2q
_diffrn_radiation_monochromator graphite
_diffrn_radiation_source 'fine-focus sealed tube'
_diffrn_radiation_type MoK\a
_diffrn_radiation_wavelength 0.71073
_diffrn_reflns_av_R_equivalents 0.0506
_diffrn_reflns_av_sigmaI/netI 0.1265
_diffrn_reflns_limit_h_max 11
_diffrn_reflns_limit_h_min -12
_diffrn_reflns_limit_k_max 13
_diffrn_reflns_limit_k_min -14
_diffrn_reflns_limit_l_max 16
_diffrn_reflns_limit_l_min 0
_diffrn_reflns_number 6520
_diffrn_reflns_theta_full 25.97
_diffrn_reflns_theta_max 25.97
_diffrn_reflns_theta_min 1.62
_diffrn_standards_decay_% 0
_diffrn_standards_interval_time 60
_diffrn_standards_number 3
_exptl_absorpt_coefficient_mu 6.322
_exptl_absorpt_correction_T_max 0.514
_exptl_absorpt_correction_T_min 0.360
_exptl_absorpt_correction_type psi-scan
_exptl_absorpt_process_details SHELXTL
_exptl_crystal_colour black
_exptl_crystal_density_diffrn 2.492
_exptl_crystal_density_method 'not measured'
_exptl_crystal_description plate
_exptl_crystal_F_000 1010
_exptl_crystal_size_max 0.14
_exptl_crystal_size_mid 0.12
_exptl_crystal_size_min 0.04
_refine_diff_density_max 1.798
_refine_diff_density_min -1.825
_refine_diff_density_rms 0.287
_refine_ls_extinction_method none
_refine_ls_goodness_of_fit_ref 1.163
_refine_ls_hydrogen_treatment mixed
_refine_ls_matrix_type full
_refine_ls_number_parameters 286
_refine_ls_number_reflns 5531
_refine_ls_number_restraints 0
_refine_ls_restrained_S_all 1.163
_refine_ls_R_factor_all 0.1705
_refine_ls_R_factor_gt 0.0622
_refine_ls_shift/su_max 0.000
_refine_ls_shift/su_mean 0.000
_refine_ls_structure_factor_coef Fsqd
_refine_ls_weighting_details 'calc w=1/[\s^2^(Fo^2^)+(0.1000P)^2^+0.0000P] where P=(Fo^2^+2Fc^2^)/3'
_refine_ls_weighting_scheme calc
_refine_ls_wR_factor_gt 0.1788
_refine_ls_wR_factor_ref 0.2044
_reflns_number_gt 2926
_reflns_number_total 5531
_reflns_threshold_expression >2sigma(I)
_cod_data_source_file b104640n.txt
_cod_data_source_block tde18absm
_cod_original_sg_symbol_H-M P-1
_cod_database_code 7051190

loop_
_symmetry_equiv_pos_as_xyz
'x, y, z'
'-x, -y, -z'

loop_
_atom_site_label
_atom_site_type_symbol
_atom_site_fract_x
_atom_site_fract_y
_atom_site_fract_z
_atom_site_U_iso_or_equiv
_atom_site_adp_type
_atom_site_occupancy
_atom_site_symmetry_multiplicity
_atom_site_calc_flag
_atom_site_refinement_flags
_atom_site_disorder_assembly
_atom_site_disorder_group
Mo1 Mo 0.41922(13) 0.12401(11) 0.44698(9) 0.0274(3) Uani 1 1 d . . .
Mo2 Mo 0.32765(13) -0.08826(11) 0.46504(9) 0.0272(3) Uani 1 1 d . . .
Mo3 Mo 0.47678(13) 0.06838(11) 0.63171(9) 0.0271(3) Uani 1 1 d . . .
Br1 Br 0.3081(2) 0.29814(16) 0.37426(14) 0.0509(5) Uani 1 1 d . . .
Br2 Br 0.08772(17) -0.21214(15) 0.42071(14) 0.0451(4) Uani 1 1 d . . .
Br3 Br 0.4388(2) 0.15790(16) 0.81377(12) 0.0486(5) Uani 1 1 d . . .
Cl1 Cl 0.2386(4) 0.0975(3) 0.5410(3) 0.0361(8) Uani 1 1 d . . .
Cl2 Cl 0.5671(4) 0.2662(3) 0.6088(3) 0.0365(9) Uani 1 1 d . . .
Cl3 Cl 0.6078(4) 0.1361(3) 0.3587(3) 0.0334(8) Uani 1 1 d . . .
Cl4 Cl 0.2815(4) -0.0325(3) 0.2920(3) 0.0365(8) Uani 1 1 d . . .
S1 S -0.2492(5) 0.4554(4) 0.9013(4) 0.0473(11) Uani 1 1 d . . .
S2 S -0.0664(5) 0.2781(4) 0.9699(3) 0.0460(10) Uani 1 1 d . . .
S3 S -0.0530(5) 0.5288(4) 0.7674(3) 0.0443(10) Uani 1 1 d . . .
S4 S 0.1412(5) 0.3629(4) 0.8349(3) 0.0426(10) Uani 1 1 d . . .
S5 S 0.0992(5) 0.6194(4) 0.6325(4) 0.0490(11) Uani 1 1 d . . .
S6 S 0.3364(5) 0.4204(4) 0.7171(4) 0.0554(12) Uani 1 1 d . . .
C1 C -0.2975(15) 0.3678(14) 0.9796(12) 0.035(3) Uani 1 1 d . . .
C2 C -0.2139(17) 0.2880(13) 1.0132(12) 0.037(4) Uani 1 1 d . . .
C3 C -0.0992(18) 0.3864(15) 0.8980(13) 0.047(4) Uani 1 1 d . . .
C4 C -0.0120(15) 0.4226(13) 0.8416(12) 0.034(3) Uani 1 1 d . . .
C5 C 0.0950(17) 0.5280(13) 0.7203(11) 0.035(4) Uani 1 1 d . . .
C6 C 0.1826(17) 0.4488(13) 0.7485(12) 0.042(4) Uani 1 1 d . . .
C7 C 0.226(2) 0.5549(17) 0.5720(15) 0.062(5) Uani 1 1 d . . .
H7A H 0.1869 0.4759 0.5271 0.074 Uiso 1 1 calc R . .
H7B H 0.2497 0.6056 0.5270 0.074 Uiso 1 1 calc R . .
C8 C 0.355(2) 0.5418(17) 0.6504(14) 0.058(5) Uani 1 1 d . . .
H8A H 0.3843 0.6173 0.7033 0.070 Uiso 1 1 calc R . .
H8B H 0.4281 0.5272 0.6143 0.070 Uiso 1 1 calc R . .
C9B C -0.262(4) 0.220(3) 1.076(3) 0.039(9) Uiso 0.44(2) 1 d P . .
N1B N -0.310(5) 0.145(3) 1.115(3) 0.061(10) Uiso 0.44(2) 1 d P . .
C9A C -0.401(3) 0.379(3) 1.011(2) 0.045(8) Uiso 0.56(2) 1 d P . .
N1A N -0.507(4) 0.405(3) 1.039(3) 0.077(10) Uiso 0.56(2) 1 d P . .
C12A C -0.657(5) 0.137(4) 1.085(4) 0.065(13) Uiso 0.56(2) 1 d P . .
C13A C -0.511(5) 0.139(4) 1.096(3) 0.083(13) Uiso 0.56(2) 1 d P . .
N3A N -0.393(6) 0.153(4) 1.126(3) 0.101(13) Uiso 0.56(2) 1 d P . .
C12B C -0.690(6) 0.105(5) 1.054(5) 0.067(17) Uiso 0.44(2) 1 d P . .
C13B C -0.631(4) 0.236(4) 1.071(3) 0.047(10) Uiso 0.44(2) 1 d P . .
N3B N -0.582(4) 0.341(3) 1.076(3) 0.060(11) Uiso 0.44(2) 1 d P . .
C10 C 0.072(2) 0.9588(19) 0.7260(16) 0.073(6) Uani 1 1 d . . .
H10A H 0.0778 0.8904 0.6721 0.110 Uiso 1 1 calc R . .
H10B H 0.1601 1.0076 0.7528 0.110 Uiso 1 1 calc R . .
H10C H 0.0025 1.0061 0.6962 0.110 Uiso 1 1 calc R . .
C11 C 0.036(2) 0.920(2) 0.8058(17) 0.077(7) Uani 1 1 d . . .
N2 N -0.003(2) 0.885(2) 0.8692(19) 0.113(8) Uani 1 1 d . . .

loop_
_atom_site_aniso_label
_atom_site_aniso_U_11
_atom_site_aniso_U_22
_atom_site_aniso_U_33
_atom_site_aniso_U_23
_atom_site_aniso_U_13
_atom_site_aniso_U_12
Mo1 0.0249(7) 0.0308(7) 0.0280(6) 0.0107(5) 0.0057(5) 0.0074(5)
Mo2 0.0242(6) 0.0307(7) 0.0261(6) 0.0075(5) 0.0038(5) 0.0061(5)
Mo3 0.0283(7) 0.0321(7) 0.0219(6) 0.0063(5) 0.0073(5) 0.0076(5)
Br1 0.0549(11) 0.0495(10) 0.0554(10) 0.0277(8) 0.0109(9) 0.0222(9)
Br2 0.0318(9) 0.0479(10) 0.0519(10) 0.0117(8) 0.0056(7) -0.0016(7)
Br3 0.0630(12) 0.0531(10) 0.0299(8) 0.0048(7) 0.0162(8) 0.0070(9)
Cl1 0.032(2) 0.043(2) 0.0380(19) 0.0108(16) 0.0136(16) 0.0163(17)
Cl2 0.038(2) 0.0320(19) 0.040(2) 0.0065(15) 0.0114(17) 0.0080(16)
Cl3 0.0326(19) 0.040(2) 0.0306(18) 0.0128(15) 0.0106(15) 0.0044(16)
Cl4 0.033(2) 0.046(2) 0.0301(18) 0.0125(16) 0.0021(16) 0.0110(17)
S1 0.039(2) 0.059(3) 0.051(3) 0.021(2) 0.015(2) 0.020(2)
S2 0.048(3) 0.048(2) 0.050(2) 0.022(2) 0.018(2) 0.014(2)
S3 0.041(2) 0.050(2) 0.047(2) 0.0238(19) 0.007(2) 0.019(2)
S4 0.045(2) 0.040(2) 0.046(2) 0.0175(18) 0.010(2) 0.0149(19)
S5 0.060(3) 0.052(3) 0.051(2) 0.025(2) 0.030(2) 0.024(2)
S6 0.046(3) 0.051(3) 0.078(3) 0.022(2) 0.022(2) 0.020(2)
C1 0.020(7) 0.044(9) 0.044(9) 0.012(7) 0.012(7) -0.006(7)
C2 0.045(10) 0.026(8) 0.036(8) -0.006(6) 0.015(7) 0.011(7)
C3 0.050(11) 0.045(9) 0.039(9) 0.011(7) -0.007(8) 0.009(8)
C4 0.027(8) 0.036(8) 0.045(9) 0.031(7) 0.004(7) 0.002(6)
C5 0.052(10) 0.039(8) 0.032(8) 0.027(7) 0.021(7) 0.022(8)
C6 0.049(10) 0.029(8) 0.047(9) 0.002(7) 0.022(8) 0.000(7)
C7 0.058(13) 0.061(12) 0.061(12) 0.015(10) -0.001(10) 0.026(10)
C8 0.061(13) 0.072(13) 0.059(11) 0.019(10) 0.047(10) 0.007(10)
C10 0.062(14) 0.094(17) 0.070(14) 0.020(12) 0.025(11) 0.024(12)
C11 0.075(16) 0.13(2) 0.058(12) 0.055(13) 0.039(12) 0.040(15)
N2 0.051(12) 0.18(2) 0.108(18) 0.059(17) 0.007(12) -0.003(14)

loop_
_atom_type_symbol
_atom_type_description
_atom_type_scat_dispersion_real
_atom_type_scat_dispersion_imag
_atom_type_scat_source
C C 0.0033 0.0016 'International Tables Vol C Tables 4.2.6.8 and 6.1.1.4'
H H 0.0000 0.0000 'International Tables Vol C Tables 4.2.6.8 and 6.1.1.4'
N N 0.0061 0.0033 'International Tables Vol C Tables 4.2.6.8 and 6.1.1.4'
S S 0.1246 0.1234 'International Tables Vol C Tables 4.2.6.8 and 6.1.1.4'
Cl Cl 0.1484 0.1585 'International Tables Vol C Tables 4.2.6.8 and 6.1.1.4'
Br Br -0.2901 2.4595 'International Tables Vol C Tables 4.2.6.8 and 6.1.1.4'
Mo Mo -1.6832 0.6857 'International Tables Vol C Tables 4.2.6.8 and 6.1.1.4'

loop_
_geom_angle_atom_site_label_1
_geom_angle_atom_site_label_2
_geom_angle_atom_site_label_3
_geom_angle
_geom_angle_site_symmetry_1
_geom_angle_site_symmetry_3
_geom_angle_publ_flag
Cl3 Mo1 Cl1 175.19(13) . . ?
Cl3 Mo1 Cl4 90.07(13) . . ?
Cl1 Mo1 Cl4 89.52(13) . . ?
Cl3 Mo1 Cl2 89.70(13) . . ?
Cl1 Mo1 Cl2 90.29(13) . . ?
Cl4 Mo1 Cl2 174.91(13) . . ?
Cl3 Mo1 Br1 92.23(10) . . ?
Cl1 Mo1 Br1 92.57(10) . . ?
Cl4 Mo1 Br1 93.07(10) . . ?
Cl2 Mo1 Br1 92.02(10) . . ?
Cl3 Mo1 Mo2 58.08(9) . 2_656 ?
Cl1 Mo1 Mo2 118.10(10) . 2_656 ?
Cl4 Mo1 Mo2 117.88(10) . 2_656 ?
Cl2 Mo1 Mo2 57.94(9) . 2_656 ?
Br1 Mo1 Mo2 134.65(7) . 2_656 ?
Cl3 Mo1 Mo3 118.17(10) . . ?
Cl1 Mo1 Mo3 58.02(9) . . ?
Cl4 Mo1 Mo3 117.67(10) . . ?
Cl2 Mo1 Mo3 58.19(9) . . ?
Br1 Mo1 Mo3 134.74(7) . . ?
Mo2 Mo1 Mo3 60.11(5) 2_656 . ?
Cl3 Mo1 Mo2 118.11(10) . . ?
Cl1 Mo1 Mo2 57.85(9) . . ?
Cl4 Mo1 Mo2 57.86(9) . . ?
Cl2 Mo1 Mo2 118.00(10) . . ?
Br1 Mo1 Mo2 135.44(7) . . ?
Mo2 Mo1 Mo2 89.91(5) 2_656 . ?
Mo3 Mo1 Mo2 59.83(5) . . ?
Cl3 Mo1 Mo3 58.07(9) . 2_656 ?
Cl1 Mo1 Mo3 117.89(10) . 2_656 ?
Cl4 Mo1 Mo3 58.08(9) . 2_656 ?
Cl2 Mo1 Mo3 117.76(10) . 2_656 ?
Br1 Mo1 Mo3 135.31(7) . 2_656 ?
Mo2 Mo1 Mo3 59.83(5) 2_656 2_656 ?
Mo3 Mo1 Mo3 89.94(5) . 2_656 ?
Mo2 Mo1 Mo3 60.06(5) . 2_656 ?
Cl1 Mo2 Cl4 90.08(13) . . ?
Cl1 Mo2 Cl3 90.09(13) . 2_656 ?
Cl4 Mo2 Cl3 175.56(14) . 2_656 ?
Cl1 Mo2 Cl2 175.98(14) . 2_656 ?
Cl4 Mo2 Cl2 89.47(13) . 2_656 ?
Cl3 Mo2 Cl2 90.05(13) 2_656 2_656 ?
Cl1 Mo2 Br2 91.88(11) . . ?
Cl4 Mo2 Br2 93.46(11) . . ?
Cl3 Mo2 Br2 90.97(10) 2_656 . ?
Cl2 Mo2 Br2 92.13(11) 2_656 . ?
Cl1 Mo2 Mo3 58.23(10) . . ?
Cl4 Mo2 Mo3 118.43(11) . . ?
Cl3 Mo2 Mo3 58.16(9) 2_656 . ?
Cl2 Mo2 Mo3 118.68(10) 2_656 . ?
Br2 Mo2 Mo3 133.77(7) . . ?
Cl1 Mo2 Mo1 118.35(10) . 2_656 ?
Cl4 Mo2 Mo1 118.17(11) . 2_656 ?
Cl3 Mo2 Mo1 58.03(9) 2_656 2_656 ?
Cl2 Mo2 Mo1 58.56(10) 2_656 2_656 ?
Br2 Mo2 Mo1 134.14(7) . 2_656 ?
Mo3 Mo2 Mo1 60.14(5) . 2_656 ?
Cl1 Mo2 Mo1 58.24(10) . . ?
Cl4 Mo2 Mo1 58.38(10) . . ?
Cl3 Mo2 Mo1 118.20(10) 2_656 . ?
Cl2 Mo2 Mo1 118.31(11) 2_656 . ?
Br2 Mo2 Mo1 135.74(7) . . ?
Mo3 Mo2 Mo1 60.06(5) . . ?
Mo1 Mo2 Mo1 90.10(5) 2_656 . ?
Cl1 Mo2 Mo3 118.22(11) . 2_656 ?
Cl4 Mo2 Mo3 58.22(10) . 2_656 ?
Cl3 Mo2 Mo3 117.97(10) 2_656 2_656 ?
Cl2 Mo2 Mo3 58.33(10) 2_656 2_656 ?
Br2 Mo2 Mo3 136.18(7) . 2_656 ?
Mo3 Mo2 Mo3 90.04(5) . 2_656 ?
Mo1 Mo2 Mo3 59.96(5) 2_656 2_656 ?
Mo1 Mo2 Mo3 59.99(5) . 2_656 ?
Cl3 Mo3 Cl1 89.93(13) 2_656 . ?
Cl3 Mo3 Cl4 90.13(13) 2_656 2_656 ?
Cl1 Mo3 Cl4 175.25(13) . 2_656 ?
Cl3 Mo3 Cl2 175.36(13) 2_656 . ?
Cl1 Mo3 Cl2 90.54(13) . . ?
Cl4 Mo3 Cl2 89.02(13) 2_656 . ?
Cl3 Mo3 Br3 90.76(10) 2_656 . ?
Cl1 Mo3 Br3 91.56(10) . . ?
Cl4 Mo3 Br3 93.19(10) 2_656 . ?
Cl2 Mo3 Br3 93.84(10) . . ?
Cl3 Mo3 Mo2 58.13(9) 2_656 . ?
Cl1 Mo3 Mo2 58.00(9) . . ?
Cl4 Mo3 Mo2 118.27(10) 2_656 . ?
Cl2 Mo3 Mo2 118.50(10) . . ?
Br3 Mo3 Mo2 133.26(7) . . ?
Cl3 Mo3 Mo1 118.21(10) 2_656 . ?
Cl1 Mo3 Mo1 58.19(9) . . ?
Cl4 Mo3 Mo1 117.80(10) 2_656 . ?
Cl2 Mo3 Mo1 58.43(9) . . ?
Br3 Mo3 Mo1 135.53(7) . . ?
Mo2 Mo3 Mo1 60.10(5) . . ?
Cl3 Mo3 Mo1 57.98(9) 2_656 2_656 ?
Cl1 Mo3 Mo1 118.01(10) . 2_656 ?
Cl4 Mo3 Mo1 58.26(9) 2_656 2_656 ?
Cl2 Mo3 Mo1 117.90(10) . 2_656 ?
Br3 Mo3 Mo1 134.37(7) . 2_656 ?
Mo2 Mo3 Mo1 60.03(5) . 2_656 ?
Mo1 Mo3 Mo1 90.05(5) . 2_656 ?
Cl3 Mo3 Mo2 117.92(10) 2_656 2_656 ?
Cl1 Mo3 Mo2 118.09(10) . 2_656 ?
Cl4 Mo3 Mo2 57.88(9) 2_656 2_656 ?
Cl2 Mo3 Mo2 57.95(9) . 2_656 ?
Br3 Mo3 Mo2 136.78(7) . 2_656 ?
Mo2 Mo3 Mo2 89.96(5) . 2_656 ?
Mo1 Mo3 Mo2 59.93(5) . 2_656 ?
Mo1 Mo3 Mo2 59.96(5) 2_656 2_656 ?
Mo2 Cl1 Mo3 63.77(9) . . ?
Mo2 Cl1 Mo1 63.90(9) . . ?
Mo3 Cl1 Mo1 63.79(10) . . ?
Mo2 Cl2 Mo3 63.72(9) 2_656 . ?
Mo2 Cl2 Mo1 63.50(9) 2_656 . ?
Mo3 Cl2 Mo1 63.38(9) . . ?
Mo1 Cl3 Mo2 63.89(9) . 2_656 ?
Mo1 Cl3 Mo3 63.95(10) . 2_656 ?
Mo2 Cl3 Mo3 63.71(10) 2_656 2_656 ?
Mo2 Cl4 Mo3 63.91(10) . 2_656 ?
Mo2 Cl4 Mo1 63.76(9) . . ?
Mo3 Cl4 Mo1 63.65(10) 2_656 . ?
C1 S1 C3 92.8(8) . . ?
C2 S2 C3 94.8(8) . . ?
C4 S3 C5 96.7(7) . . ?
C4 S4 C6 95.5(7) . . ?
C5 S5 C7 99.9(8) . . ?
C6 S6 C8 99.3(8) . . ?
C9A C1 C2 118(2) . . ?
C9A C1 S1 122.8(19) . . ?
C2 C1 S1 119.3(12) . . ?
C1 C2 C9B 115.2(19) . . ?
C1 C2 S2 116.3(12) . . ?
C9B C2 S2 128.4(18) . . ?
C4 C3 S2 123.6(13) . . ?
C4 C3 S1 119.7(12) . . ?
S2 C3 S1 116.7(11) . . ?
C3 C4 S3 121.5(12) . . ?
C3 C4 S4 123.7(11) . . ?
S3 C4 S4 114.7(8) . . ?
C6 C5 S5 128.7(13) . . ?
C6 C5 S3 116.1(11) . . ?
S5 C5 S3 114.8(8) . . ?
C5 C6 S6 129.7(13) . . ?
C5 C6 S4 116.8(12) . . ?
S6 C6 S4 113.4(10) . . ?
C8 C7 S5 112.9(13) . . ?
C7 C8 S6 114.0(14) . . ?
N1B C9B C2 169(4) . . ?
N1B C9B N3A 26(2) . . ?
C2 C9B N3A 155(3) . . ?
N3A N1B C9B 117(6) . . ?
N3A N1B C13A 16(4) . . ?
C9B N1B C13A 114(3) . . ?
C1 C9A N1A 171(4) . . ?
C9A N1A N3B 127(4) . . ?
C12B C12A C13B 119(10) . . ?
C12B C12A C13A 118(10) . . ?
C13B C12A C13A 80(4) . . ?
N3A C13A C12A 166(5) . . ?
N3A C13A C13B 132(5) . . ?
C12A C13A C13B 44(3) . . ?
N3A C13A C12B 175(5) . . ?
C12A C13A C12B 15(3) . . ?
C13B C13A C12B 53(3) . . ?
N3A C13A N1B 12(3) . . ?
C12A C13A N1B 179(4) . . ?
C13B C13A N1B 135(3) . . ?
C12B C13A N1B 166(3) . . ?
N1B N3A C13A 151(7) . . ?
N1B N3A C9B 37(4) . . ?
C13A N3A C9B 132(4) . . ?
C12A C12B C13B 44(9) . . ?
C12A C12B C13A 47(9) . . ?
C13B C12B C13A 62(3) . . ?
C12A C13B N3B 167(5) . . ?
C12A C13B C12B 17(3) . . ?
N3B C13B C12B 174(4) . . ?
C12A C13B C13A 56(3) . . ?
N3B C13B C13A 115(4) . . ?
C12B C13B C13A 65(3) . . ?
C13B N3B N1A 145(4) . . ?
N2 C11 C10 175(3) . . ?

loop_
_geom_bond_atom_site_label_1
_geom_bond_atom_site_label_2
_geom_bond_distance
_geom_bond_site_symmetry_2
_geom_bond_publ_flag
Mo1 Cl3 2.463(4) . ?
Mo1 Cl1 2.471(4) . ?
Mo1 Cl4 2.477(4) . ?
Mo1 Cl2 2.486(4) . ?
Mo1 Br1 2.573(2) . ?
Mo1 Mo2 2.6074(17) 2_656 ?
Mo1 Mo3 2.6083(17) . ?
Mo1 Mo2 2.6093(18) . ?
Mo1 Mo3 2.6102(17) 2_656 ?
Mo2 Cl1 2.460(4) . ?
Mo2 Cl4 2.463(4) . ?
Mo2 Cl3 2.465(4) 2_656 ?
Mo2 Cl2 2.469(4) 2_656 ?
Mo2 Br2 2.576(2) . ?
Mo2 Mo3 2.6022(17) . ?
Mo2 Mo1 2.6074(17) 2_656 ?
Mo2 Mo3 2.6120(18) 2_656 ?
Mo3 Cl3 2.466(4) 2_656 ?
Mo3 Cl1 2.466(4) . ?
Mo3 Cl4 2.472(4) 2_656 ?
Mo3 Cl2 2.479(4) . ?
Mo3 Br3 2.5594(19) . ?
Mo3 Mo1 2.6102(17) 2_656 ?
Mo3 Mo2 2.6121(18) 2_656 ?
Cl2 Mo2 2.469(4) 2_656 ?
Cl3 Mo2 2.465(4) 2_656 ?
Cl3 Mo3 2.466(4) 2_656 ?
Cl4 Mo3 2.472(4) 2_656 ?
S1 C1 1.713(15) . ?
S1 C3 1.736(18) . ?
S2 C2 1.709(16) . ?
S2 C3 1.712(17) . ?
S3 C4 1.721(13) . ?
S3 C5 1.740(16) . ?
S4 C4 1.723(15) . ?
S4 C6 1.762(16) . ?
S5 C5 1.727(13) . ?
S5 C7 1.777(19) . ?
S6 C6 1.718(16) . ?
S6 C8 1.814(18) . ?
C1 C9A 1.21(3) . ?
C1 C2 1.34(2) . ?
C2 C9B 1.40(4) . ?
C3 C4 1.38(2) . ?
C5 C6 1.34(2) . ?
C7 C8 1.48(2) . ?
C9B N1B 1.22(5) . ?
C9B N3A 1.80(6) . ?
N1B N3A 0.88(5) . ?
N1B C13A 1.96(6) . ?
C9A N1A 1.24(4) . ?
N1A N3B 1.27(4) . ?
C12A C12B 0.52(7) . ?
C12A C13B 1.20(5) . ?
C12A C13A 1.43(6) . ?
C13A N3A 1.14(6) . ?
C13A C13B 1.69(6) . ?
C13A C12B 1.73(8) . ?
C12B C13B 1.53(7) . ?
C13B N3B 1.24(5) . ?
C10 C11 1.35(3) . ?
C11 N2 1.14(3) . ?
